data_1559106
loop_
_publ_author_name
'Yan, Lipeng'
'Lan, Jingbo'
'Cheng, Hu'
'Li, Yihang'
'Zhang, Mangang'
'Wu, Di'
'You, Jingsong'

_publ_section_title
;
 Regioselective addition/annulation of ferrocenyl thioamides with
 1,3-diynes via a sulfur-transfer rearrangement to construct extended
 \p-conjugated ferrocenes with luminescent property
;
_journal_name_full 'Chemical Science'
_journal_paper_doi 10.1039/D0SC04597G
_journal_year 2020
_chemical_compound_source 'Obtained by synthesis'
_chemical_formula_moiety 'C28 H22 Fe O2 S'
_chemical_formula_sum 'C28 H22 Fe O2 S'
_chemical_formula_weight 478.36
_chemical_name_systematic 'methyl 2-(2,5-diphenylthiophen-3-yl)ferrocenylformate'
_space_group_crystal_system monoclinic
_space_group_IT_number 14
_space_group_name_Hall '-P 2ybc'
_space_group_name_H-M_alt 'P 1 21/c 1'
_atom_sites_solution_hydrogens geom
_atom_sites_solution_primary direct
_audit_creation_date 2017-12-20
_audit_creation_method
;
Olex2 1.2
(compiled 2017.03.28 svn.r3405 for OlexSys, GUI svn.r5337)
;
_audit_update_record
;
2019-01-07 deposited with the CCDC.	2020-09-15 downloaded from the CCDC.
;
_cell_angle_alpha 90
_cell_angle_beta 104.681(3)
_cell_angle_gamma 90
_cell_formula_units_Z 4
_cell_length_a 10.2793(3)
_cell_length_b 20.7357(6)
_cell_length_c 10.8780(3)
_cell_measurement_reflns_used 2619
_cell_measurement_temperature 290.99(10)
_cell_measurement_theta_max 72.3870
_cell_measurement_theta_min 4.2730
_cell_volume 2242.93(12)
_computing_cell_refinement
;
CrysAlisPro, Agilent Technologies,
Version 1.171.37.35 (release 13-08-2014 CrysAlis171 .NET)
(compiled Aug 13 2014,18:06:01)
;
_computing_data_collection
;
CrysAlisPro, Agilent Technologies,
Version 1.171.37.35 (release 13-08-2014 CrysAlis171 .NET)
(compiled Aug 13 2014,18:06:01)
;
_computing_data_reduction
;
CrysAlisPro, Agilent Technologies,
Version 1.171.37.35 (release 13-08-2014 CrysAlis171 .NET)
(compiled Aug 13 2014,18:06:01)
;
_computing_molecular_graphics 'Olex2 (Dolomanov et al., 2009)'
_computing_publication_material 'Olex2 (Dolomanov et al., 2009)'
_computing_structure_refinement 'ShelXL (Sheldrick, 2015)'
_computing_structure_solution 'ShelXT (Sheldrick, 2015)'
_diffrn_ambient_environment air
_diffrn_ambient_temperature 290.99(10)
_diffrn_detector 'CCD plate'
_diffrn_detector_area_resol_mean 15.9595
_diffrn_detector_type EosS2
_diffrn_measured_fraction_theta_full 0.999
_diffrn_measured_fraction_theta_max 0.984
_diffrn_measurement_details
;
#__ type_ start__ end____ width___ exp.time_
  1 omega    1.00   75.00   1.0000    6.4600
omega____ theta____ kappa____ phi______ frames
    -       36.5421  -99.0000  150.0000 74

#__ type_ start__ end____ width___ exp.time_
  2 omega    7.00  108.00   1.0000    6.4600
omega____ theta____ kappa____ phi______ frames
    -       36.5421   19.0000  -30.0000 101

#__ type_ start__ end____ width___ exp.time_
  3 omega    1.00   75.00   1.0000    6.4600
omega____ theta____ kappa____ phi______ frames
    -       36.5421  -99.0000 -180.0000 74

#__ type_ start__ end____ width___ exp.time_
  4 omega   23.00   90.00   1.0000    6.4600
omega____ theta____ kappa____ phi______ frames
    -       36.5421 -125.0000    0.0000 67

#__ type_ start__ end____ width___ exp.time_
  5 omega  -31.00   53.00   1.0000    6.4600
omega____ theta____ kappa____ phi______ frames
    -       36.5421  -57.0000 -150.0000 84

#__ type_ start__ end____ width___ exp.time_
  6 omega   10.00  104.00   1.0000    6.4600
omega____ theta____ kappa____ phi______ frames
    -       36.5421   77.0000    0.0000 94

#__ type_ start__ end____ width___ exp.time_
  7 omega   40.00   98.00   1.0000   25.8400
omega____ theta____ kappa____ phi______ frames
    -      108.0000  -45.0000 -180.0000 58

#__ type_ start__ end____ width___ exp.time_
  8 omega   38.00   91.00   1.0000   25.8400
omega____ theta____ kappa____ phi______ frames
    -      108.0000  -30.0000  -90.0000 53

#__ type_ start__ end____ width___ exp.time_
  9 omega   90.00  115.00   1.0000   25.8400
omega____ theta____ kappa____ phi______ frames
    -      108.0000   61.0000   30.0000 25
;
_diffrn_measurement_device 'four-circle diffractometer'
_diffrn_measurement_device_type 'New Gemini, Dual, Cu at zero, EosS2'
_diffrn_measurement_method '\w scans'
_diffrn_orient_matrix_UB_11 0.0429668000
_diffrn_orient_matrix_UB_12 -0.0572541000
_diffrn_orient_matrix_UB_13 -0.0711344000
_diffrn_orient_matrix_UB_21 -0.0357051000
_diffrn_orient_matrix_UB_22 0.0391645000
_diffrn_orient_matrix_UB_23 -0.1245120000
_diffrn_orient_matrix_UB_31 0.1445843000
_diffrn_orient_matrix_UB_32 0.0266916000
_diffrn_orient_matrix_UB_33 0.0302932000
_diffrn_radiation_monochromator graphite
_diffrn_radiation_probe x-ray
_diffrn_radiation_type CuK\a
_diffrn_radiation_wavelength 1.54184
_diffrn_reflns_av_R_equivalents 0.0435
_diffrn_reflns_av_unetI/netI 0.0386
_diffrn_reflns_Laue_measured_fraction_full 0.999
_diffrn_reflns_Laue_measured_fraction_max 0.984
_diffrn_reflns_limit_h_max 12
_diffrn_reflns_limit_h_min -11
_diffrn_reflns_limit_k_max 25
_diffrn_reflns_limit_k_min -25
_diffrn_reflns_limit_l_max 13
_diffrn_reflns_limit_l_min -12
_diffrn_reflns_number 12666
_diffrn_reflns_point_group_measured_fraction_full 0.999
_diffrn_reflns_point_group_measured_fraction_max 0.984
_diffrn_reflns_theta_full 67.684
_diffrn_reflns_theta_max 72.593
_diffrn_reflns_theta_min 4.264
_diffrn_source 'Enhance (Cu) X-ray Source'
_exptl_absorpt_coefficient_mu 6.440
_exptl_absorpt_correction_T_max 1.00000
_exptl_absorpt_correction_T_min 0.54533
_exptl_absorpt_correction_type multi-scan
_exptl_absorpt_process_details
;
CrysAlisPro, Agilent Technologies,
Version 1.171.37.35 (release 13-08-2014 CrysAlis171 .NET)
(compiled Aug 13 2014,18:06:01)
Empirical absorption correction using spherical harmonics,
 implemented in SCALE3 ABSPACK scaling algorithm.
;
_exptl_crystal_colour 'clear brownish yellow'
_exptl_crystal_colour_lustre clear
_exptl_crystal_colour_modifier brownish
_exptl_crystal_colour_primary yellow
_exptl_crystal_density_diffrn 1.417
_exptl_crystal_description irregular
_exptl_crystal_F_000 992
_exptl_crystal_recrystallization_method 'Re-crystallisation from solvent: Ethyl acetate and petroleum ether'
_exptl_crystal_size_max 0.3
_exptl_crystal_size_mid 0.2
_exptl_crystal_size_min 0.2
_refine_diff_density_max 1.174
_refine_diff_density_min -0.394
_refine_diff_density_rms 0.101
_refine_ls_extinction_method none
_refine_ls_goodness_of_fit_ref 1.127
_refine_ls_hydrogen_treatment constr
_refine_ls_matrix_type full
_refine_ls_number_parameters 290
_refine_ls_number_reflns 4374
_refine_ls_number_restraints 0
_refine_ls_restrained_S_all 1.127
_refine_ls_R_factor_all 0.0780
_refine_ls_R_factor_gt 0.0700
_refine_ls_shift/su_max 0.000
_refine_ls_shift/su_mean 0.000
_refine_ls_structure_factor_coef Fsqd
_refine_ls_weighting_details 'w=1/[\s^2^(Fo^2^)+(0.1110P)^2^+4.5350P] where P=(Fo^2^+2Fc^2^)/3'
_refine_ls_weighting_scheme calc
_refine_ls_wR_factor_gt 0.2181
_refine_ls_wR_factor_ref 0.2244
_reflns_Friedel_coverage 0.000
_reflns_number_gt 3740
_reflns_number_total 4374
_reflns_threshold_expression 'I > 2\s(I)'
_cod_data_source_file d0sc04597g2.cif
_cod_data_source_block ylp-2956
_cod_original_cell_volume 2242.94(12)
_cod_database_code 1559106
_shelx_shelxl_version_number 2014/7
_shelx_space_group_comment
;
The symmetry employed for this shelxl refinement is uniquely defined
by the following loop, which should always be used as a source of
symmetry information in preference to the above space-group names.
They are only intended as comments.
;
_reflns_odcompleteness_completeness 61.18
_reflns_odcompleteness_iscentric 1
_reflns_odcompleteness_theta 66.97
_olex2_refinement_description
;
1. Fixed Uiso
 At 1.2 times of:
  All C(H) groups
 At 1.5 times of:
  All C(H,H,H) groups
2.a Aromatic/amide H refined with riding coordinates:
 C00B(H00B), C00C(H00C), C00D(H00D), C00E(H00E), C00G(H00G), C00I(H00I),
 C00J(H00J), C00K(H00K), C00L(H00L), C00M(H00M), C00N(H00N), C00O(H00O),
 C00P(H00P), C00Q(H00Q), C00R(H00R), C00S(H00S), C00T(H00T), C00U(H00U),
 C00V(H00V)
2.b Idealised Me refined as rotating group:
 C00W(H00A,H00F,H00H)
;
_olex2_date_sample_data_collection 2017-12-19
_olex2_submission_special_instructions 'No special instructions were received'

loop_
_space_group_symop_operation_xyz
'x, y, z'
'-x, y+1/2, -z+1/2'
'-x, -y, -z'
'x, -y-1/2, z-1/2'

loop_
_atom_site_label
_atom_site_type_symbol
_atom_site_fract_x
_atom_site_fract_y
_atom_site_fract_z
_atom_site_U_iso_or_equiv
_atom_site_adp_type
_atom_site_occupancy
_atom_site_site_symmetry_order
_atom_site_calc_flag
_atom_site_refinement_flags_posn
_atom_site_refinement_flags_adp
_atom_site_refinement_flags_occupancy
_atom_site_disorder_assembly
_atom_site_disorder_group
Fe01 Fe 0.39720(7) 0.36785(4) 0.70813(7) 0.0385(3) Uani 1 1 d . . . . .
S002 S 0.89748(12) 0.44674(7) 0.62389(13) 0.0493(3) Uani 1 1 d . . . . .
O003 O 0.5708(4) 0.4106(2) 1.0366(4) 0.0636(11) Uani 1 1 d . . . . .
O004 O 0.7312(4) 0.3992(3) 0.9352(4) 0.0771(15) Uani 1 1 d . . . . .
C005 C 0.5158(5) 0.4340(2) 0.8199(5) 0.0393(10) Uani 1 1 d . . . . .
C006 C 0.7914(5) 0.5256(3) 0.7786(5) 0.0456(11) Uani 1 1 d . . . . .
C007 C 0.5323(5) 0.4378(2) 0.6919(5) 0.0392(10) Uani 1 1 d . . . . .
C008 C 0.6587(5) 0.4315(2) 0.6510(5) 0.0419(10) Uani 1 1 d . . . . .
C009 C 0.6189(5) 0.4133(3) 0.9334(5) 0.0468(11) Uani 1 1 d . . . . .
C00A C 0.7705(5) 0.4701(3) 0.6935(5) 0.0448(11) Uani 1 1 d . . . . .
C00B C 0.6882(6) 0.5685(3) 0.7800(6) 0.0540(13) Uani 1 1 d . . . . .
H00B H 0.6028 0.5618 0.7271 0.065 Uiso 1 1 calc R . . . .
C00C C 0.6777(5) 0.3850(3) 0.5618(5) 0.0440(11) Uani 1 1 d . . . . .
H00C H 0.6107 0.3561 0.5230 0.053 Uiso 1 1 calc R . . . .
C00D C 0.3778(5) 0.4461(3) 0.8144(5) 0.0466(11) Uani 1 1 d . . . . .
H00D H 0.3393 0.4466 0.8831 0.056 Uiso 1 1 calc R . . . .
C00E C 0.3103(5) 0.4572(3) 0.6867(6) 0.0524(13) Uani 1 1 d . . . . .
H00E H 0.2192 0.4662 0.6563 0.063 Uiso 1 1 calc R . . . .
C00F C 0.8566(5) 0.3427(3) 0.4557(5) 0.0469(11) Uani 1 1 d . . . . .
C00G C 0.4039(5) 0.4523(3) 0.6124(5) 0.0483(12) Uani 1 1 d . . . . .
H00G H 0.3844 0.4578 0.5248 0.058 Uiso 1 1 calc R . . . .
C00H C 0.8002(5) 0.3857(3) 0.5370(5) 0.0468(11) Uani 1 1 d . . . . .
C00I C 0.9568(6) 0.3623(3) 0.3984(6) 0.0582(14) Uani 1 1 d . . . . .
H00I H 0.9906 0.4040 0.4123 0.070 Uiso 1 1 calc R . . . .
C00J C 0.9183(6) 0.5384(3) 0.8589(6) 0.0544(13) Uani 1 1 d . . . . .
H00J H 0.9895 0.5109 0.8584 0.065 Uiso 1 1 calc R . . . .
C00K C 0.3017(6) 0.2937(3) 0.7732(6) 0.0602(15) Uani 1 1 d . . . . .
H00K H 0.2550 0.2965 0.8359 0.072 Uiso 1 1 calc R . . . .
C00L C 0.2475(6) 0.3019(3) 0.6427(7) 0.0657(17) Uani 1 1 d . . . . .
H00L H 0.1584 0.3112 0.6027 0.079 Uiso 1 1 calc R . . . .
C00M C 0.7130(7) 0.6217(3) 0.8612(7) 0.0647(16) Uani 1 1 d . . . . .
H00M H 0.6431 0.6501 0.8617 0.078 Uiso 1 1 calc R . . . .
C00N C 0.4407(7) 0.2803(3) 0.7928(7) 0.0619(16) Uani 1 1 d . . . . .
H00N H 0.5012 0.2732 0.8711 0.074 Uiso 1 1 calc R . . . .
C00O C 0.8103(6) 0.2799(3) 0.4350(6) 0.0585(14) Uani 1 1 d . . . . .
H00O H 0.7462 0.2650 0.4751 0.070 Uiso 1 1 calc R . . . .
C00P C 1.0069(7) 0.3217(4) 0.3218(6) 0.0678(18) Uani 1 1 d . . . . .
H00P H 1.0752 0.3356 0.2862 0.081 Uiso 1 1 calc R . . . .
C00Q C 0.9563(7) 0.2605(4) 0.2981(6) 0.0711(19) Uani 1 1 d . . . . .
H00Q H 0.9877 0.2335 0.2437 0.085 Uiso 1 1 calc R . . . .
C00R C 0.4715(8) 0.2795(3) 0.6758(8) 0.0691(18) Uani 1 1 d . . . . .
H00R H 0.5556 0.2713 0.6620 0.083 Uiso 1 1 calc R . . . .
C00S C 0.3541(9) 0.2934(3) 0.5822(6) 0.076(2) Uani 1 1 d . . . . .
H00S H 0.3468 0.2965 0.4954 0.092 Uiso 1 1 calc R . . . .
C00T C 0.8381(7) 0.6332(3) 0.9406(6) 0.0638(16) Uani 1 1 d . . . . .
H00T H 0.8531 0.6689 0.9942 0.077 Uiso 1 1 calc R . . . .
C00U C 0.9397(7) 0.5910(3) 0.9389(6) 0.0674(17) Uani 1 1 d . . . . .
H00U H 1.0246 0.5980 0.9925 0.081 Uiso 1 1 calc R . . . .
C00V C 0.8580(7) 0.2390(3) 0.3554(7) 0.0693(17) Uani 1 1 d . . . . .
H00V H 0.8243 0.1973 0.3405 0.083 Uiso 1 1 calc R . . . .
C00W C 0.6645(8) 0.3883(4) 1.1507(6) 0.0750(19) Uani 1 1 d . . . . .
H00A H 0.6909 0.3448 1.1384 0.112 Uiso 1 1 calc GR . . . .
H00F H 0.6226 0.3895 1.2201 0.112 Uiso 1 1 calc GR . . . .
H00H H 0.7425 0.4156 1.1695 0.112 Uiso 1 1 calc GR . . . .

loop_
_atom_site_aniso_label
_atom_site_aniso_U_11
_atom_site_aniso_U_22
_atom_site_aniso_U_33
_atom_site_aniso_U_23
_atom_site_aniso_U_13
_atom_site_aniso_U_12
Fe01 0.0342(4) 0.0422(4) 0.0390(4) 0.0019(3) 0.0091(3) -0.0026(3)
S002 0.0398(6) 0.0521(7) 0.0592(8) -0.0013(6) 0.0187(5) -0.0053(5)
O003 0.055(2) 0.095(3) 0.0400(19) 0.004(2) 0.0106(17) 0.013(2)
O004 0.046(2) 0.122(4) 0.061(3) 0.021(3) 0.0106(19) 0.017(2)
C005 0.037(2) 0.036(2) 0.044(2) -0.0044(19) 0.0089(19) -0.0012(18)
C006 0.044(3) 0.045(3) 0.049(3) 0.007(2) 0.013(2) -0.002(2)
C007 0.037(2) 0.033(2) 0.046(2) 0.0047(19) 0.0086(19) -0.0028(18)
C008 0.042(2) 0.043(3) 0.041(2) 0.007(2) 0.012(2) 0.000(2)
C009 0.047(3) 0.048(3) 0.044(3) -0.003(2) 0.008(2) -0.002(2)
C00A 0.042(2) 0.046(3) 0.047(3) 0.008(2) 0.014(2) 0.001(2)
C00B 0.043(3) 0.052(3) 0.067(3) -0.002(3) 0.014(2) 0.000(2)
C00C 0.042(2) 0.045(3) 0.046(3) 0.002(2) 0.014(2) -0.006(2)
C00D 0.042(3) 0.046(3) 0.054(3) -0.006(2) 0.017(2) 0.004(2)
C00E 0.040(3) 0.048(3) 0.068(3) 0.007(2) 0.011(2) 0.009(2)
C00F 0.042(3) 0.057(3) 0.042(2) 0.006(2) 0.011(2) 0.006(2)
C00G 0.047(3) 0.047(3) 0.047(3) 0.013(2) 0.006(2) 0.002(2)
C00H 0.047(3) 0.049(3) 0.046(3) 0.006(2) 0.015(2) -0.002(2)
C00I 0.059(3) 0.065(4) 0.055(3) 0.011(3) 0.023(3) 0.006(3)
C00J 0.043(3) 0.055(3) 0.062(3) 0.003(3) 0.005(2) 0.002(2)
C00K 0.064(3) 0.054(3) 0.069(4) 0.007(3) 0.029(3) -0.018(3)
C00L 0.054(3) 0.060(4) 0.072(4) 0.003(3) -0.004(3) -0.022(3)
C00M 0.060(4) 0.054(3) 0.085(5) -0.007(3) 0.028(3) 0.002(3)
C00N 0.066(4) 0.043(3) 0.072(4) 0.016(3) 0.009(3) -0.004(3)
C00O 0.056(3) 0.061(4) 0.063(3) -0.002(3) 0.022(3) -0.001(3)
C00P 0.064(4) 0.092(5) 0.056(3) 0.013(3) 0.031(3) 0.018(4)
C00Q 0.067(4) 0.089(5) 0.059(4) -0.007(3) 0.019(3) 0.026(4)
C00R 0.078(4) 0.034(3) 0.108(6) -0.001(3) 0.045(4) 0.000(3)
C00S 0.124(7) 0.055(4) 0.055(4) -0.020(3) 0.032(4) -0.031(4)
C00T 0.078(4) 0.055(3) 0.065(4) -0.013(3) 0.029(3) -0.013(3)
C00U 0.073(4) 0.065(4) 0.058(3) -0.004(3) 0.005(3) -0.012(3)
C00V 0.066(4) 0.062(4) 0.079(4) -0.011(3) 0.015(3) 0.010(3)
C00W 0.080(5) 0.091(5) 0.047(3) 0.007(3) 0.003(3) 0.011(4)

loop_
_atom_type_symbol
_atom_type_description
_atom_type_scat_dispersion_real
_atom_type_scat_dispersion_imag
_atom_type_scat_source
C C 0.0181 0.0091 'International Tables Vol C Tables 4.2.6.8 and 6.1.1.4'
H H 0.0000 0.0000 'International Tables Vol C Tables 4.2.6.8 and 6.1.1.4'
Fe Fe -1.1336 3.1974 'International Tables Vol C Tables 4.2.6.8 and 6.1.1.4'
O O 0.0492 0.0322 'International Tables Vol C Tables 4.2.6.8 and 6.1.1.4'
S S 0.3331 0.5567 'International Tables Vol C Tables 4.2.6.8 and 6.1.1.4'

loop_
_geom_angle_atom_site_label_1
_geom_angle_atom_site_label_2
_geom_angle_atom_site_label_3
_geom_angle
_geom_angle_site_symmetry_1
_geom_angle_site_symmetry_3
_geom_angle_publ_flag
C005 Fe01 C007 41.6(2) . . ?
C005 Fe01 C00D 41.23(19) . . ?
C005 Fe01 C00E 68.5(2) . . ?
C005 Fe01 C00G 68.5(2) . . ?
C005 Fe01 C00K 124.8(2) . . ?
C005 Fe01 C00L 161.3(3) . . ?
C005 Fe01 C00N 107.6(2) . . ?
C005 Fe01 C00R 121.0(3) . . ?
C005 Fe01 C00S 155.9(3) . . ?
C007 Fe01 C00G 40.42(19) . . ?
C007 Fe01 C00R 109.2(2) . . ?
C00D Fe01 C007 69.5(2) . . ?
C00D Fe01 C00E 40.3(2) . . ?
C00D Fe01 C00G 68.1(2) . . ?
C00D Fe01 C00K 106.2(3) . . ?
C00D Fe01 C00L 123.9(3) . . ?
C00D Fe01 C00N 119.8(3) . . ?
C00D Fe01 C00R 155.0(3) . . ?
C00D Fe01 C00S 162.2(3) . . ?
C00E Fe01 C007 68.5(2) . . ?
C00E Fe01 C00G 40.3(2) . . ?
C00E Fe01 C00K 119.1(3) . . ?
C00E Fe01 C00L 107.3(3) . . ?
C00E Fe01 C00R 164.1(3) . . ?
C00G Fe01 C00R 128.0(3) . . ?
C00K Fe01 C007 163.5(2) . . ?
C00K Fe01 C00G 154.2(2) . . ?
C00K Fe01 C00L 40.0(3) . . ?
C00K Fe01 C00R 67.7(3) . . ?
C00L Fe01 C007 155.6(2) . . ?
C00L Fe01 C00G 120.9(2) . . ?
C00L Fe01 C00R 67.9(3) . . ?
C00N Fe01 C007 126.6(2) . . ?
C00N Fe01 C00E 154.2(3) . . ?
C00N Fe01 C00G 164.1(3) . . ?
C00N Fe01 C00K 40.7(3) . . ?
C00N Fe01 C00L 67.7(3) . . ?
C00N Fe01 C00R 39.7(3) . . ?
C00N Fe01 C00S 67.3(3) . . ?
C00S Fe01 C007 121.1(3) . . ?
C00S Fe01 C00E 126.6(3) . . ?
C00S Fe01 C00G 109.6(3) . . ?
C00S Fe01 C00K 67.8(3) . . ?
C00S Fe01 C00L 40.8(3) . . ?
C00S Fe01 C00R 40.0(3) . . ?
C00A S002 C00H 92.7(3) . . ?
C009 O003 C00W 115.3(5) . . ?
C007 C005 Fe01 70.1(3) . . ?
C007 C005 C009 126.0(4) . . ?
C009 C005 Fe01 120.2(4) . . ?
C00D C005 Fe01 69.7(3) . . ?
C00D C005 C007 107.9(4) . . ?
C00D C005 C009 125.7(5) . . ?
C00B C006 C00A 121.6(5) . . ?
C00B C006 C00J 117.8(5) . . ?
C00J C006 C00A 120.6(5) . . ?
C005 C007 Fe01 68.3(3) . . ?
C005 C007 C008 127.6(4) . . ?
C008 C007 Fe01 129.0(3) . . ?
C00G C007 Fe01 69.8(3) . . ?
C00G C007 C005 106.4(4) . . ?
C00G C007 C008 126.0(5) . . ?
C00A C008 C007 124.6(5) . . ?
C00A C008 C00C 112.1(5) . . ?
C00C C008 C007 123.3(4) . . ?
O003 C009 C005 112.0(5) . . ?
O004 C009 O003 122.7(5) . . ?
O004 C009 C005 125.2(5) . . ?
C006 C00A S002 119.4(4) . . ?
C008 C00A S002 110.3(4) . . ?
C008 C00A C006 130.2(5) . . ?
C006 C00B H00B 120.1 . . ?
C006 C00B C00M 119.8(6) . . ?
C00M C00B H00B 120.1 . . ?
C008 C00C H00C 122.4 . . ?
C00H C00C C008 115.2(5) . . ?
C00H C00C H00C 122.4 . . ?
Fe01 C00D H00D 126.1 . . ?
C005 C00D Fe01 69.1(3) . . ?
C005 C00D H00D 126.1 . . ?
C00E C00D Fe01 70.3(3) . . ?
C00E C00D C005 107.9(5) . . ?
C00E C00D H00D 126.1 . . ?
Fe01 C00E H00E 126.5 . . ?
C00D C00E Fe01 69.3(3) . . ?
C00D C00E H00E 125.7 . . ?
C00D C00E C00G 108.5(5) . . ?
C00G C00E Fe01 70.0(3) . . ?
C00G C00E H00E 125.7 . . ?
C00I C00F C00H 122.7(5) . . ?
C00O C00F C00H 119.7(5) . . ?
C00O C00F C00I 117.7(5) . . ?
Fe01 C00G H00G 126.8 . . ?
C007 C00G Fe01 69.7(3) . . ?
C007 C00G H00G 125.3 . . ?
C00E C00G Fe01 69.7(3) . . ?
C00E C00G C007 109.4(5) . . ?
C00E C00G H00G 125.3 . . ?
C00C C00H S002 109.6(4) . . ?
C00C C00H C00F 129.8(5) . . ?
C00F C00H S002 120.5(4) . . ?
C00F C00I H00I 119.1 . . ?
C00P C00I C00F 121.7(6) . . ?
C00P C00I H00I 119.1 . . ?
C006 C00J H00J 119.4 . . ?
C00U C00J C006 121.2(6) . . ?
C00U C00J H00J 119.4 . . ?
Fe01 C00K H00K 126.1 . . ?
C00L C00K Fe01 70.1(3) . . ?
C00L C00K H00K 126.2 . . ?
C00L C00K C00N 107.6(6) . . ?
C00N C00K Fe01 69.2(3) . . ?
C00N C00K H00K 126.2 . . ?
Fe01 C00L H00L 126.1 . . ?
C00K C00L Fe01 70.0(3) . . ?
C00K C00L H00L 126.3 . . ?
C00K C00L C00S 107.4(6) . . ?
C00S C00L Fe01 69.2(3) . . ?
C00S C00L H00L 126.3 . . ?
C00B C00M H00M 119.1 . . ?
C00T C00M C00B 121.7(6) . . ?
C00T C00M H00M 119.1 . . ?
Fe01 C00N H00N 125.1 . . ?
C00K C00N Fe01 70.1(3) . . ?
C00K C00N H00N 125.7 . . ?
C00R C00N Fe01 70.7(3) . . ?
C00R C00N C00K 108.6(6) . . ?
C00R C00N H00N 125.7 . . ?
C00F C00O H00O 119.5 . . ?
C00F C00O C00V 121.0(6) . . ?
C00V C00O H00O 119.5 . . ?
C00I C00P H00P 120.0 . . ?
C00Q C00P C00I 119.9(6) . . ?
C00Q C00P H00P 120.0 . . ?
C00P C00Q H00Q 120.1 . . ?
C00P C00Q C00V 119.9(6) . . ?
C00V C00Q H00Q 120.1 . . ?
Fe01 C00R H00R 126.5 . . ?
C00N C00R Fe01 69.6(4) . . ?
C00N C00R H00R 125.9 . . ?
C00N C00R C00S 108.1(6) . . ?
C00S C00R Fe01 69.6(4) . . ?
C00S C00R H00R 125.9 . . ?
Fe01 C00S H00S 125.3 . . ?
C00L C00S Fe01 69.9(4) . . ?
C00L C00S H00S 125.9 . . ?
C00R C00S Fe01 70.4(4) . . ?
C00R C00S C00L 108.2(6) . . ?
C00R C00S H00S 125.9 . . ?
C00M C00T H00T 120.8 . . ?
C00U C00T C00M 118.4(6) . . ?
C00U C00T H00T 120.8 . . ?
C00J C00U H00U 119.5 . . ?
C00T C00U C00J 121.0(6) . . ?
C00T C00U H00U 119.5 . . ?
C00O C00V H00V 120.1 . . ?
C00Q C00V C00O 119.7(7) . . ?
C00Q C00V H00V 120.1 . . ?
O003 C00W H00A 109.5 . . ?
O003 C00W H00F 109.5 . . ?
O003 C00W H00H 109.5 . . ?
H00A C00W H00F 109.5 . . ?
H00A C00W H00H 109.5 . . ?
H00F C00W H00H 109.5 . . ?

loop_
_geom_bond_atom_site_label_1
_geom_bond_atom_site_label_2
_geom_bond_distance
_geom_bond_site_symmetry_2
_geom_bond_publ_flag
Fe01 C005 2.023(5) . ?
Fe01 C007 2.047(5) . ?
Fe01 C00D 2.031(5) . ?
Fe01 C00E 2.044(5) . ?
Fe01 C00G 2.048(5) . ?
Fe01 C00K 2.045(5) . ?
Fe01 C00L 2.046(6) . ?
Fe01 C00N 2.034(6) . ?
Fe01 C00R 2.048(6) . ?
Fe01 C00S 2.037(6) . ?
S002 C00A 1.736(5) . ?
S002 C00H 1.737(6) . ?
O003 C009 1.338(7) . ?
O003 C00W 1.441(7) . ?
O004 C009 1.186(7) . ?
C005 C007 1.446(7) . ?
C005 C009 1.472(7) . ?
C005 C00D 1.428(7) . ?
C006 C00A 1.459(8) . ?
C006 C00B 1.387(8) . ?
C006 C00J 1.400(7) . ?
C007 C008 1.482(7) . ?
C007 C00G 1.414(7) . ?
C008 C00A 1.380(7) . ?
C008 C00C 1.417(7) . ?
C00B H00B 0.9300 . ?
C00B C00M 1.396(9) . ?
C00C H00C 0.9300 . ?
C00C C00H 1.353(7) . ?
C00D H00D 0.9300 . ?
C00D C00E 1.405(8) . ?
C00E H00E 0.9300 . ?
C00E C00G 1.408(8) . ?
C00F C00H 1.474(8) . ?
C00F C00I 1.393(8) . ?
C00F C00O 1.385(9) . ?
C00G H00G 0.9300 . ?
C00I H00I 0.9300 . ?
C00I C00P 1.374(9) . ?
C00J H00J 0.9300 . ?
C00J C00U 1.378(9) . ?
C00K H00K 0.9300 . ?
C00K C00L 1.398(9) . ?
C00K C00N 1.418(9) . ?
C00L H00L 0.9300 . ?
C00L C00S 1.425(10) . ?
C00M H00M 0.9300 . ?
C00M C00T 1.376(10) . ?
C00N H00N 0.9300 . ?
C00N C00R 1.387(10) . ?
C00O H00O 0.9300 . ?
C00O C00V 1.389(9) . ?
C00P H00P 0.9300 . ?
C00P C00Q 1.370(11) . ?
C00Q H00Q 0.9300 . ?
C00Q C00V 1.389(11) . ?
C00R H00R 0.9300 . ?
C00R C00S 1.397(11) . ?
C00S H00S 0.9300 . ?
C00T H00T 0.9300 . ?
C00T C00U 1.366(10) . ?
C00U H00U 0.9300 . ?
C00V H00V 0.9300 . ?
C00W H00A 0.9600 . ?
C00W H00F 0.9600 . ?
C00W H00H 0.9600 . ?
